data_4330545
loop_
_publ_author_name
'Xiao-Yi Yi'
'Ho-Yuen Ng'
'Wai-Man Cheung'
'Herman H. Y. Sung'
'Ian D. Williams'
'Wa-Hung Leung'

_publ_section_title
;
 Dinuclear Ruthenium Nitrido Complexes Supported by an Oxygen Tripodal
 Ligand
;
_journal_name_full 'Inorganic Chemistry'
_journal_page_first 10529
_journal_page_last 10535
_journal_paper_doi 10.1021/ic300638r
_journal_volume 51
_journal_year 2012
_chemical_absolute_configuration ad
_chemical_formula_sum 'C59.5 H117 Cl3 Co N O11 P5 Ru2'
_chemical_formula_weight 1544.81
_chemical_name_systematic
; 
 ? 
;
_space_group_IT_number 29
_symmetry_cell_setting orthorhombic
_symmetry_space_group_name_Hall 'P 2c -2ac'
_symmetry_space_group_name_H-M 'P c a 21'
_atom_sites_solution_hydrogens geom
_atom_sites_solution_primary direct
_atom_sites_solution_secondary difmap
_audit_creation_method SHELXL-97
_cell_angle_alpha 90.00
_cell_angle_beta 90.00
_cell_angle_gamma 90.00
_cell_formula_units_Z 8
_cell_length_a 26.5336(2)
_cell_length_b 12.50800(10)
_cell_length_c 44.8977(3)
_cell_measurement_reflns_used 12238
_cell_measurement_temperature 173(2)
_cell_measurement_theta_max 71.40
_cell_measurement_theta_min 2.57
_cell_volume 14900.75(19)
_computing_structure_refinement 'SHELXL-97 (Sheldrick, 1997)'
_computing_structure_solution 'SHELXS-97 (Sheldrick, 1990)'
_diffrn_ambient_temperature 173(2)
_diffrn_measured_fraction_theta_full 0.979
_diffrn_measured_fraction_theta_max 0.979
_diffrn_radiation_monochromator graphite
_diffrn_radiation_source 'fine-focus sealed tube'
_diffrn_radiation_type CuK\a
_diffrn_radiation_wavelength 1.54178
_diffrn_reflns_av_R_equivalents 0.0391
_diffrn_reflns_av_sigmaI/netI 0.1050
_diffrn_reflns_limit_h_max 26
_diffrn_reflns_limit_h_min -31
_diffrn_reflns_limit_k_max 12
_diffrn_reflns_limit_k_min -14
_diffrn_reflns_limit_l_max 53
_diffrn_reflns_limit_l_min -48
_diffrn_reflns_number 34925
_diffrn_reflns_theta_full 66.50
_diffrn_reflns_theta_max 67.00
_diffrn_reflns_theta_min 3.87
_exptl_absorpt_coefficient_mu 7.380
_exptl_absorpt_correction_T_max 1.00
_exptl_absorpt_correction_T_min 0.78
_exptl_absorpt_correction_type multi-scan
_exptl_absorpt_process_details SADABS
_exptl_crystal_colour orange
_exptl_crystal_density_diffrn 1.377
_exptl_crystal_description block
_exptl_crystal_F_000 6480
_exptl_crystal_size_max 0.35
_exptl_crystal_size_mid 0.15
_exptl_crystal_size_min 0.12
_refine_diff_density_max 0.393
_refine_diff_density_min -0.339
_refine_diff_density_rms 0.062
_refine_ls_abs_structure_details 'Flack H D (1983), Acta Cryst. A39, 876-881'
_refine_ls_abs_structure_Flack -0.001(4)
_refine_ls_extinction_method none
_refine_ls_goodness_of_fit_ref 1.013
_refine_ls_hydrogen_treatment constr
_refine_ls_matrix_type fullcycle
_refine_ls_number_parameters 1507
_refine_ls_number_reflns 20189
_refine_ls_number_restraints 14
_refine_ls_restrained_S_all 1.014
_refine_ls_R_factor_all 0.0500
_refine_ls_R_factor_gt 0.0327
_refine_ls_shift/su_max 0.000
_refine_ls_shift/su_mean 0.000
_refine_ls_structure_factor_coef Fsqd
_refine_ls_weighting_details
; calc 
 [0.00000+1.00000exp(4.50(sin\q/\l)^2^)]/ 
   [\s^2^(Fo^2^)+0.0000+0.0000*P+(0.0170P)^2^+0.0000sin\q/\l] 
 where P = 0.33333Fo^2^ + 0.66667Fc^2^ 
;
_refine_ls_weighting_scheme calc
_refine_ls_wR_factor_gt 0.0603
_refine_ls_wR_factor_ref 0.0644
_reflns_number_gt 14114
_reflns_number_total 20189
_reflns_threshold_expression >2sigma(I)
_cod_data_source_file ic300638r_si_001_4.cif
_cod_data_source_block vin20
_cod_original_formula_sum 'C59.50 H117 Cl3 Co N O11 P5 Ru2'
_cod_database_code 4330545

loop_
_symmetry_equiv_pos_as_xyz
'x, y, z'
'-x, -y, z+1/2'
'x+1/2, -y, z'
'-x+1/2, y, z+1/2'

loop_
_atom_site_label
_atom_site_type_symbol
_atom_site_fract_x
_atom_site_fract_y
_atom_site_fract_z
_atom_site_U_iso_or_equiv
_atom_site_adp_type
_atom_site_occupancy
_atom_site_symmetry_multiplicity
_atom_site_calc_flag
_atom_site_refinement_flags
_atom_site_disorder_assembly
_atom_site_disorder_group
Ru1 Ru 0.435194(17) 0.33009(4) 0.47088(2) 0.02207(10) Uani 1 1 d . . .
Ru2 Ru 0.526671(16) 0.43355(3) 0.41957(2) 0.02018(9) Uani 1 1 d . . .
H2 H 0.5700 0.4665 0.4040 0.030 Uiso 1 1 d R . .
Co1 Co 0.28405(4) 0.31085(8) 0.47428(3) 0.0267(2) Uani 1 1 d . . .
Cl1 Cl 0.47486(6) 0.16517(12) 0.47567(4) 0.0330(3) Uani 1 1 d . . .
Cl2 Cl 0.48352(6) 0.40409(14) 0.50944(4) 0.0351(4) Uani 1 1 d . . .
Cl3 Cl 0.47931(7) 0.40882(12) 0.37354(4) 0.0334(4) Uani 1 1 d . . .
P1 P 0.32873(6) 0.45568(13) 0.47792(4) 0.0249(3) Uani 1 1 d . . .
P2 P 0.33283(7) 0.23566(14) 0.50662(4) 0.0272(4) Uani 1 1 d . . .
P3 P 0.33041(7) 0.25260(14) 0.43861(4) 0.0262(3) Uani 1 1 d . . .
P11 P 0.50858(6) 0.62287(12) 0.41445(4) 0.0223(3) Uani 1 1 d . . .
P12 P 0.57222(6) 0.26942(12) 0.40859(4) 0.0216(3) Uani 1 1 d . . .
O1 O 0.30081(18) 0.5434(3) 0.45784(9) 0.0314(10) Uani 1 1 d . . .
O2 O 0.32325(18) 0.5044(4) 0.51075(9) 0.0338(11) Uani 1 1 d . . .
O3 O 0.3100(2) 0.2403(4) 0.53914(9) 0.0468(14) Uani 1 1 d . . .
O4 O 0.3313(2) 0.1090(4) 0.50117(10) 0.0369(12) Uani 1 1 d . . .
O5 O 0.3182(2) 0.1310(3) 0.42970(10) 0.0363(11) Uani 1 1 d . . .
O6 O 0.31379(18) 0.3148(4) 0.40943(9) 0.0336(11) Uani 1 1 d . . .
O7 O 0.38761(16) 0.2559(3) 0.44157(8) 0.0307(9) Uani 1 1 d . . .
O8 O 0.38633(15) 0.2757(3) 0.50710(8) 0.0281(9) Uani 1 1 d . . .
O9 O 0.38452(14) 0.4581(3) 0.46990(8) 0.0248(8) Uani 1 1 d . . .
O10 O 0.59919(17) 0.4961(3) 0.46775(9) 0.0393(11) Uani 1 1 d . . .
N1 N 0.47465(18) 0.3791(3) 0.44494(9) 0.0209(9) Uani 1 1 d . . .
C1 C 0.2168(3) 0.3955(6) 0.48206(19) 0.054(2) Uani 1 1 d . . .
H1A H 0.2142 0.4721 0.4882 0.065 Uiso 1 1 calc R . .
C2 C 0.2195(2) 0.3082(7) 0.50123(15) 0.049(2) Uani 1 1 d . . .
H2A H 0.2189 0.3111 0.5235 0.058 Uiso 1 1 calc R . .
C3 C 0.2213(2) 0.2145(6) 0.48360(15) 0.0435(17) Uani 1 1 d . . .
H3A H 0.2222 0.1394 0.4912 0.052 Uiso 1 1 calc R . .
C4 C 0.2212(2) 0.2455(5) 0.45347(14) 0.0391(16) Uani 1 1 d . . .
H4A H 0.2216 0.1963 0.4359 0.047 Uiso 1 1 calc R . .
C5 C 0.2191(3) 0.3574(6) 0.45239(17) 0.0483(19) Uani 1 1 d . . .
H5A H 0.2174 0.4021 0.4340 0.058 Uiso 1 1 calc R . .
C11 C 0.3066(3) 0.6577(5) 0.46236(14) 0.0362(15) Uani 1 1 d . . .
H11A H 0.3111 0.6934 0.4429 0.043 Uiso 1 1 calc R . .
H11B H 0.3370 0.6714 0.4745 0.043 Uiso 1 1 calc R . .
C12 C 0.2613(3) 0.7033(5) 0.47779(15) 0.053(2) Uani 1 1 d . . .
H12A H 0.2656 0.7806 0.4803 0.079 Uiso 1 1 calc R . .
H12B H 0.2574 0.6696 0.4974 0.079 Uiso 1 1 calc R . .
H12C H 0.2311 0.6896 0.4658 0.079 Uiso 1 1 calc R . .
C13 C 0.3662(3) 0.5492(5) 0.52667(13) 0.0413(16) Uani 1 1 d . . .
H13A H 0.3914 0.5767 0.5123 0.050 Uiso 1 1 calc R . .
H13B H 0.3825 0.4932 0.5390 0.050 Uiso 1 1 calc R . .
C14 C 0.3477(4) 0.6387(7) 0.54629(19) 0.080(3) Uani 1 1 d . . .
H14A H 0.3762 0.6695 0.5572 0.120 Uiso 1 1 calc R . .
H14B H 0.3229 0.6108 0.5605 0.120 Uiso 1 1 calc R . .
H14C H 0.3320 0.6941 0.5340 0.120 Uiso 1 1 calc R . .
C15 C 0.3319(3) 0.2965(6) 0.56455(12) 0.0402(17) Uani 1 1 d . . .
H15A H 0.3611 0.3401 0.5581 0.048 Uiso 1 1 calc R . .
H15B H 0.3435 0.2447 0.5797 0.048 Uiso 1 1 calc R . .
C16 C 0.2911(3) 0.3676(7) 0.57732(16) 0.064(2) Uani 1 1 d . . .
H16A H 0.3048 0.4084 0.5941 0.096 Uiso 1 1 calc R . .
H16B H 0.2629 0.3234 0.5842 0.096 Uiso 1 1 calc R . .
H16C H 0.2793 0.4171 0.5619 0.096 Uiso 1 1 calc R . .
C17 C 0.3614(3) 0.0409(6) 0.51961(18) 0.060(2) Uani 1 1 d . . .
H17A H 0.3872 0.0045 0.5073 0.072 Uiso 1 1 calc R . .
H17B H 0.3790 0.0844 0.5348 0.072 Uiso 1 1 calc R . .
C18 C 0.3306(5) -0.0368(8) 0.5339(3) 0.121(5) Uani 1 1 d . . .
H18A H 0.3518 -0.0841 0.5460 0.182 Uiso 1 1 calc R . .
H18B H 0.3128 -0.0790 0.5189 0.182 Uiso 1 1 calc R . .
H18C H 0.3061 -0.0008 0.5468 0.182 Uiso 1 1 calc R . .
C19 C 0.3548(3) 0.0452(6) 0.43437(17) 0.0518(19) Uani 1 1 d . . .
H19A H 0.3793 0.0666 0.4499 0.062 Uiso 1 1 calc R . .
H19B H 0.3735 0.0314 0.4157 0.062 Uiso 1 1 calc R . .
C20 C 0.3272(4) -0.0563(5) 0.44414(16) 0.061(2) Uani 1 1 d . . .
H20A H 0.3516 -0.1142 0.4468 0.092 Uiso 1 1 calc R . .
H20B H 0.3027 -0.0767 0.4288 0.092 Uiso 1 1 calc R . .
H20C H 0.3097 -0.0429 0.4630 0.092 Uiso 1 1 calc R . .
C21 C 0.3425(3) 0.2976(5) 0.38174(12) 0.0387(16) Uani 1 1 d . . .
H21A H 0.3519 0.2214 0.3797 0.046 Uiso 1 1 calc R . .
H21B H 0.3736 0.3413 0.3818 0.046 Uiso 1 1 calc R . .
C22 C 0.3085(3) 0.3308(6) 0.35660(13) 0.0491(19) Uani 1 1 d . . .
H22A H 0.3259 0.3204 0.3376 0.074 Uiso 1 1 calc R . .
H22B H 0.2995 0.4064 0.3589 0.074 Uiso 1 1 calc R . .
H22C H 0.2778 0.2873 0.3569 0.074 Uiso 1 1 calc R . .
C51 C 0.4485(2) 0.6494(4) 0.39517(12) 0.0257(12) Uani 1 1 d . . .
H51A H 0.4529 0.6154 0.3752 0.031 Uiso 1 1 calc R . .
C52 C 0.4030(2) 0.5933(5) 0.40816(13) 0.0316(14) Uani 1 1 d . . .
H52A H 0.3932 0.6280 0.4271 0.038 Uiso 1 1 calc R . .
H52B H 0.4114 0.5177 0.4124 0.038 Uiso 1 1 calc R . .
C53 C 0.3591(2) 0.5986(5) 0.38600(13) 0.0304(13) Uani 1 1 d . . .
H53A H 0.3679 0.5574 0.3679 0.036 Uiso 1 1 calc R . .
H53B H 0.3289 0.5651 0.3950 0.036 Uiso 1 1 calc R . .
C54 C 0.3465(2) 0.7130(5) 0.37722(14) 0.0383(16) Uani 1 1 d . . .
H54A H 0.3334 0.7519 0.3948 0.046 Uiso 1 1 calc R . .
H54B H 0.3199 0.7126 0.3618 0.046 Uiso 1 1 calc R . .
C55 C 0.3932(3) 0.7708(6) 0.36521(17) 0.053(2) Uani 1 1 d . . .
H55A H 0.3848 0.8464 0.3610 0.063 Uiso 1 1 calc R . .
H55B H 0.4042 0.7369 0.3464 0.063 Uiso 1 1 calc R . .
C56 C 0.4360(3) 0.7656(5) 0.38807(15) 0.0415(16) Uani 1 1 d . . .
H56A H 0.4662 0.8019 0.3800 0.050 Uiso 1 1 calc R . .
H56B H 0.4257 0.8031 0.4065 0.050 Uiso 1 1 calc R . .
C61 C 0.5546(2) 0.6947(5) 0.39047(11) 0.0262(13) Uani 1 1 d . . .
H61A H 0.5445 0.7717 0.3905 0.031 Uiso 1 1 calc R . .
C62 C 0.6086(2) 0.6900(5) 0.40280(12) 0.0350(15) Uani 1 1 d . . .
H62A H 0.6092 0.7214 0.4230 0.042 Uiso 1 1 calc R . .
H62B H 0.6194 0.6145 0.4043 0.042 Uiso 1 1 calc R . .
C63 C 0.6449(2) 0.7505(5) 0.38288(13) 0.0402(16) Uani 1 1 d . . .
H63A H 0.6364 0.8276 0.3835 0.048 Uiso 1 1 calc R . .
H63B H 0.6795 0.7420 0.3907 0.048 Uiso 1 1 calc R . .
C64 C 0.6434(3) 0.7123(6) 0.35098(13) 0.0397(16) Uani 1 1 d . . .
H64A H 0.6549 0.6371 0.3500 0.048 Uiso 1 1 calc R . .
H64B H 0.6665 0.7562 0.3387 0.048 Uiso 1 1 calc R . .
C65 C 0.5898(2) 0.7206(5) 0.33856(13) 0.0359(15) Uani 1 1 d . . .
H65A H 0.5794 0.7966 0.3381 0.043 Uiso 1 1 calc R . .
H65B H 0.5892 0.6930 0.3179 0.043 Uiso 1 1 calc R . .
C66 C 0.5527(2) 0.6570(5) 0.35765(11) 0.0292(13) Uani 1 1 d . . .
H66A H 0.5612 0.5800 0.3566 0.035 Uiso 1 1 calc R . .
H66B H 0.5182 0.6664 0.3498 0.035 Uiso 1 1 calc R . .
C71 C 0.5124(2) 0.6995(5) 0.45022(12) 0.0289(13) Uani 1 1 d . . .
H71A H 0.5454 0.6798 0.4594 0.035 Uiso 1 1 calc R . .
C72 C 0.4721(3) 0.6647(5) 0.47260(13) 0.0487(18) Uani 1 1 d . . .
H72A H 0.4710 0.5857 0.4737 0.058 Uiso 1 1 calc R . .
H72B H 0.4386 0.6906 0.4661 0.058 Uiso 1 1 calc R . .
C73 C 0.4850(4) 0.7116(7) 0.50360(15) 0.067(3) Uani 1 1 d . . .
H73A H 0.4592 0.6893 0.5183 0.080 Uiso 1 1 calc R . .
H73B H 0.5181 0.6847 0.5103 0.080 Uiso 1 1 calc R . .
C74 C 0.4862(4) 0.8317(7) 0.50139(17) 0.068(3) Uani 1 1 d . . .
H74A H 0.4521 0.8582 0.4963 0.082 Uiso 1 1 calc R . .
H74B H 0.4957 0.8620 0.5210 0.082 Uiso 1 1 calc R . .
C75 C 0.5229(3) 0.8698(5) 0.47824(15) 0.055(2) Uani 1 1 d . . .
H75A H 0.5575 0.8505 0.4845 0.066 Uiso 1 1 calc R . .
H75B H 0.5211 0.9487 0.4769 0.066 Uiso 1 1 calc R . .
C76 C 0.5127(3) 0.8219(5) 0.44763(13) 0.0440(17) Uani 1 1 d . . .
H76A H 0.5392 0.8447 0.4334 0.053 Uiso 1 1 calc R . .
H76B H 0.4797 0.8472 0.4401 0.053 Uiso 1 1 calc R . .
C81 C 0.5382(2) 0.1866(4) 0.38156(12) 0.0273(13) Uani 1 1 d . . .
H81A H 0.5296 0.2363 0.3649 0.033 Uiso 1 1 calc R . .
C82 C 0.4874(2) 0.1435(5) 0.39255(13) 0.0343(15) Uani 1 1 d . . .
H82A H 0.4933 0.0859 0.4073 0.041 Uiso 1 1 calc R . .
H82B H 0.4686 0.2016 0.4026 0.041 Uiso 1 1 calc R . .
C83 C 0.4559(3) 0.1002(6) 0.36724(14) 0.0422(17) Uani 1 1 d . . .
H83A H 0.4467 0.1591 0.3535 0.051 Uiso 1 1 calc R . .
H83B H 0.4244 0.0688 0.3752 0.051 Uiso 1 1 calc R . .
C84 C 0.4859(3) 0.0139(5) 0.35013(14) 0.0462(19) Uani 1 1 d . . .
H84A H 0.4900 -0.0494 0.3631 0.055 Uiso 1 1 calc R . .
H84B H 0.4661 -0.0084 0.3325 0.055 Uiso 1 1 calc R . .
C85 C 0.5380(3) 0.0514(5) 0.33988(13) 0.0415(17) Uani 1 1 d . . .
H85A H 0.5564 -0.0088 0.3306 0.050 Uiso 1 1 calc R . .
H85B H 0.5343 0.1087 0.3248 0.050 Uiso 1 1 calc R . .
C86 C 0.5674(3) 0.0934(5) 0.36662(13) 0.0349(15) Uani 1 1 d . . .
H86A H 0.6009 0.1187 0.3601 0.042 Uiso 1 1 calc R . .
H86B H 0.5724 0.0349 0.3812 0.042 Uiso 1 1 calc R . .
C91 C 0.5910(2) 0.1763(5) 0.43976(11) 0.0248(12) Uani 1 1 d . . .
H91A H 0.5621 0.1260 0.4424 0.030 Uiso 1 1 calc R . .
C92 C 0.5985(2) 0.2315(5) 0.47024(12) 0.0299(13) Uani 1 1 d . . .
H92A H 0.6278 0.2803 0.4693 0.036 Uiso 1 1 calc R . .
H92B H 0.5683 0.2746 0.4752 0.036 Uiso 1 1 calc R . .
C93 C 0.6071(2) 0.1480(5) 0.49435(13) 0.0355(15) Uani 1 1 d . . .
H93A H 0.5762 0.1043 0.4966 0.043 Uiso 1 1 calc R . .
H93B H 0.6135 0.1845 0.5135 0.043 Uiso 1 1 calc R . .
C94 C 0.6514(3) 0.0745(6) 0.48726(13) 0.0455(18) Uani 1 1 d . . .
H94A H 0.6540 0.0187 0.5028 0.055 Uiso 1 1 calc R . .
H94B H 0.6830 0.1165 0.4874 0.055 Uiso 1 1 calc R . .
C95 C 0.6446(3) 0.0199(5) 0.45599(13) 0.0418(17) Uani 1 1 d . . .
H95A H 0.6747 -0.0234 0.4512 0.050 Uiso 1 1 calc R . .
H95B H 0.6149 -0.0282 0.4564 0.050 Uiso 1 1 calc R . .
C96 C 0.6371(3) 0.1059(5) 0.43235(12) 0.0323(14) Uani 1 1 d . . .
H96A H 0.6322 0.0717 0.4127 0.039 Uiso 1 1 calc R . .
H96B H 0.6677 0.1512 0.4312 0.039 Uiso 1 1 calc R . .
C100 C 0.5701(2) 0.4676(4) 0.45013(12) 0.0274(13) Uani 1 1 d . . .
C101 C 0.6326(2) 0.2968(5) 0.38976(11) 0.0273(13) Uani 1 1 d . . .
H10C H 0.6499 0.2261 0.3879 0.033 Uiso 1 1 calc R . .
C102 C 0.6280(2) 0.3406(5) 0.35776(11) 0.0273(13) Uani 1 1 d . . .
H10D H 0.6052 0.2945 0.3460 0.033 Uiso 1 1 calc R . .
H10E H 0.6136 0.4137 0.3582 0.033 Uiso 1 1 calc R . .
C103 C 0.6806(2) 0.3429(6) 0.34335(12) 0.0364(15) Uani 1 1 d . . .
H10F H 0.6939 0.2691 0.3420 0.044 Uiso 1 1 calc R . .
H10G H 0.6779 0.3717 0.3229 0.044 Uiso 1 1 calc R . .
C104 C 0.7167(2) 0.4110(5) 0.36112(13) 0.0403(16) Uani 1 1 d . . .
H10H H 0.7056 0.4864 0.3604 0.048 Uiso 1 1 calc R . .
H10I H 0.7507 0.4070 0.3520 0.048 Uiso 1 1 calc R . .
C105 C 0.7198(2) 0.3742(5) 0.39385(13) 0.0344(14) Uani 1 1 d . . .
H10J H 0.7363 0.3033 0.3948 0.041 Uiso 1 1 calc R . .
H10K H 0.7406 0.4254 0.4053 0.041 Uiso 1 1 calc R . .
C106 C 0.6679(2) 0.3668(5) 0.40784(11) 0.0292(14) Uani 1 1 d . . .
H10L H 0.6534 0.4395 0.4095 0.035 Uiso 1 1 calc R . .
H10M H 0.6710 0.3371 0.4282 0.035 Uiso 1 1 calc R . .
Ru3 Ru 0.863267(16) 0.84026(3) 0.661486(9) 0.02253(9) Uani 1 1 d . . .
Ru4 Ru 0.771630(16) 0.94600(3) 0.712360(9) 0.02021(8) Uani 1 1 d . . .
H4 H 0.7302 0.9688 0.7285 0.030 Uiso 1 1 d R . .
Co2 Co 1.01458(3) 0.81710(7) 0.65749(2) 0.0276(2) Uani 1 1 d . . .
Cl4 Cl 0.81567(6) 0.91599(13) 0.62303(3) 0.0362(3) Uani 1 1 d . . .
Cl5 Cl 0.82232(5) 0.67679(12) 0.65615(3) 0.0342(3) Uani 1 1 d . . .
Cl6 Cl 0.81734(6) 0.92243(12) 0.75914(3) 0.0326(3) Uani 1 1 d . . .
P4 P 0.96491(6) 0.74348(13) 0.62549(3) 0.0284(3) Uani 1 1 d . . .
P5 P 0.96767(6) 0.76034(12) 0.69335(3) 0.0259(3) Uani 1 1 d . . .
P6 P 0.97081(6) 0.96281(12) 0.65438(3) 0.0260(3) Uani 1 1 d . . .
P13 P 0.79082(6) 1.13482(11) 0.71776(3) 0.0240(3) Uani 1 1 d . . .
P14 P 0.72612(6) 0.78129(11) 0.72319(3) 0.0224(3) Uani 1 1 d . . .
O11 O 0.96604(18) 0.6178(3) 0.63130(9) 0.0398(11) Uani 1 1 d . . .
O12 O 0.98668(17) 0.7466(4) 0.59273(9) 0.0454(12) Uani 1 1 d . . .
O13 O 0.97604(17) 1.0126(3) 0.62168(8) 0.0344(10) Uani 1 1 d . . .
O14 O 0.99863(17) 1.0497(3) 0.67485(9) 0.0373(10) Uani 1 1 d . . .
O15 O 0.98508(16) 0.8231(3) 0.72216(7) 0.0335(10) Uani 1 1 d . . .
O16 O 0.98112(18) 0.6400(3) 0.70289(9) 0.0412(11) Uani 1 1 d . . .
O17 O 0.91173(15) 0.7838(3) 0.62535(8) 0.0284(9) Uani 1 1 d . . .
O18 O 0.91134(15) 0.7628(3) 0.69032(8) 0.0285(9) Uani 1 1 d . . .
O19 O 0.91544(15) 0.9661(3) 0.66264(8) 0.0285(9) Uani 1 1 d . . .
O20 O 0.70045(18) 1.0070(4) 0.66304(10) 0.0448(12) Uani 1 1 d . . .
N2 N 0.8248(2) 0.8894(3) 0.68743(9) 0.0247(11) Uani 1 1 d . . .
C6 C 1.0814(3) 0.8994(7) 0.6498(2) 0.061(2) Uani 1 1 d . . .
H6A H 1.0841 0.9764 0.6440 0.073 Uiso 1 1 calc R . .
C7 C 1.0809(2) 0.8593(6) 0.67971(18) 0.0492(19) Uani 1 1 d . . .
H7A H 1.0838 0.9020 0.6985 0.059 Uiso 1 1 calc R . .
C8 C 1.0769(2) 0.7498(6) 0.67738(15) 0.0431(17) Uani 1 1 d . . .
H8A H 1.0760 0.6991 0.6946 0.052 Uiso 1 1 calc R . .
C9 C 1.0752(3) 0.7199(6) 0.64734(16) 0.051(2) Uani 1 1 d . . .
H9A H 1.0733 0.6452 0.6395 0.061 Uiso 1 1 calc R . .
C10 C 1.0786(3) 0.8134(8) 0.63019(15) 0.056(2) Uani 1 1 d . . .
H10N H 1.0790 0.8175 0.6079 0.067 Uiso 1 1 calc R . .
C31 C 0.9357(4) 0.5476(6) 0.61238(18) 0.062(2) Uani 1 1 d . . .
H31A H 0.9069 0.5202 0.6241 0.074 Uiso 1 1 calc R . .
H31B H 0.9220 0.5899 0.5956 0.074 Uiso 1 1 calc R . .
C32 C 0.9631(5) 0.4603(10) 0.6009(3) 0.194(9) Uani 1 1 d . . .
H32A H 0.9411 0.4175 0.5880 0.291 Uiso 1 1 calc R . .
H32B H 0.9753 0.4159 0.6173 0.291 Uiso 1 1 calc R . .
H32C H 0.9918 0.4867 0.5893 0.291 Uiso 1 1 calc R . .
C33 C 0.9659(3) 0.8061(6) 0.56823(12) 0.0423(17) Uani 1 1 d . . .
H33A H 0.9381 0.8520 0.5754 0.051 Uiso 1 1 calc R . .
H33B H 0.9520 0.7561 0.5532 0.051 Uiso 1 1 calc R . .
C34 C 1.0061(3) 0.8745(7) 0.55411(16) 0.063(2) Uani 1 1 d . . .
H34A H 0.9915 0.9146 0.5374 0.095 Uiso 1 1 calc R . .
H34B H 1.0334 0.8288 0.5468 0.095 Uiso 1 1 calc R . .
H34C H 1.0194 0.9245 0.5689 0.095 Uiso 1 1 calc R . .
C35 C 0.9336(3) 1.0593(6) 0.60581(13) 0.0425(16) Uani 1 1 d . . .
H35A H 0.9093 1.0903 0.6202 0.051 Uiso 1 1 calc R . .
H35B H 0.9161 1.0036 0.5941 0.051 Uiso 1 1 calc R . .
C36 C 0.9532(4) 1.1446(8) 0.5856(2) 0.099(4) Uani 1 1 d . . .
H36A H 0.9250 1.1772 0.5748 0.149 Uiso 1 1 calc R . .
H36B H 0.9768 1.1131 0.5713 0.149 Uiso 1 1 calc R . .
H36C H 0.9705 1.1993 0.5974 0.149 Uiso 1 1 calc R . .
C37 C 0.9929(3) 1.1625(5) 0.67096(14) 0.0421(17) Uani 1 1 d . . .
H37A H 0.9894 1.1970 0.6907 0.050 Uiso 1 1 calc R . .
H37B H 0.9617 1.1768 0.6595 0.050 Uiso 1 1 calc R . .
C38 C 1.0366(3) 1.2097(5) 0.65502(16) 0.0526(19) Uani 1 1 d . . .
H38A H 1.0316 1.2870 0.6529 0.079 Uiso 1 1 calc R . .
H38B H 1.0395 1.1772 0.6352 0.079 Uiso 1 1 calc R . .
H38C H 1.0675 1.1960 0.6664 0.079 Uiso 1 1 calc R . .
C39 C 0.9598(3) 0.8040(6) 0.75056(12) 0.0444(18) Uani 1 1 d . . .
H39A H 0.9506 0.7275 0.7523 0.053 Uiso 1 1 calc R . .
H39B H 0.9285 0.8470 0.7517 0.053 Uiso 1 1 calc R . .
C40 C 0.9942(3) 0.8341(6) 0.77535(12) 0.0495(19) Uani 1 1 d . . .
H40A H 0.9773 0.8214 0.7944 0.074 Uiso 1 1 calc R . .
H40B H 1.0030 0.9100 0.7737 0.074 Uiso 1 1 calc R . .
H40C H 1.0249 0.7909 0.7743 0.074 Uiso 1 1 calc R . .
C41 C 0.9455(3) 0.5513(5) 0.69776(15) 0.0475(18) Uani 1 1 d . . .
H41A H 0.9254 0.5379 0.7160 0.057 Uiso 1 1 calc R . .
H41B H 0.9220 0.5698 0.6814 0.057 Uiso 1 1 calc R . .
C42 C 0.9745(4) 0.4562(6) 0.6900(2) 0.089(4) Uani 1 1 d . . .
H42A H 0.9515 0.3962 0.6864 0.133 Uiso 1 1 calc R . .
H42B H 0.9974 0.4383 0.7063 0.133 Uiso 1 1 calc R . .
H42C H 0.9941 0.4701 0.6719 0.133 Uiso 1 1 calc R . .
C111 C 0.7446(2) 1.2080(5) 0.74099(11) 0.0266(13) Uani 1 1 d . . .
H11C H 0.7554 1.2846 0.7411 0.032 Uiso 1 1 calc R . .
C112 C 0.7446(2) 1.1705(5) 0.77347(12) 0.0336(14) Uani 1 1 d . . .
H11D H 0.7792 1.1754 0.7816 0.040 Uiso 1 1 calc R . .
H11E H 0.7340 1.0947 0.7744 0.040 Uiso 1 1 calc R . .
C113 C 0.7088(3) 1.2390(6) 0.79259(13) 0.0423(17) Uani 1 1 d . . .
H11F H 0.7082 1.2105 0.8132 0.051 Uiso 1 1 calc R . .
H11G H 0.7216 1.3132 0.7934 0.051 Uiso 1 1 calc R . .
C114 C 0.6561(3) 1.2397(7) 0.78033(14) 0.052(2) Uani 1 1 d . . .
H11H H 0.6349 1.2884 0.7924 0.063 Uiso 1 1 calc R . .
H11I H 0.6416 1.1669 0.7817 0.063 Uiso 1 1 calc R . .
C115 C 0.6556(3) 1.2759(6) 0.74810(14) 0.0489(19) Uani 1 1 d . . .
H11J H 0.6665 1.3514 0.7469 0.059 Uiso 1 1 calc R . .
H11K H 0.6208 1.2712 0.7401 0.059 Uiso 1 1 calc R . .
C116 C 0.6908(2) 1.2058(6) 0.72930(13) 0.0387(16) Uani 1 1 d . . .
H11L H 0.6783 1.1313 0.7294 0.046 Uiso 1 1 calc R . .
H11M H 0.6904 1.2315 0.7084 0.046 Uiso 1 1 calc R . .
C121 C 0.7892(3) 1.2119(5) 0.68275(13) 0.0326(14) Uani 1 1 d . . .
H12D H 0.7563 1.1923 0.6734 0.039 Uiso 1 1 calc R . .
C122 C 0.7881(3) 1.3319(5) 0.68451(14) 0.054(2) Uani 1 1 d . . .
H12E H 0.8208 1.3582 0.6921 0.065 Uiso 1 1 calc R . .
H12F H 0.7614 1.3544 0.6986 0.065 Uiso 1 1 calc R . .
C123 C 0.7776(4) 1.3827(6) 0.65337(15) 0.065(3) Uani 1 1 d . . .
H12G H 0.7436 1.3617 0.6464 0.079 Uiso 1 1 calc R . .
H12H H 0.7786 1.4616 0.6549 0.079 Uiso 1 1 calc R . .
C124 C 0.8172(4) 1.3447(7) 0.63098(18) 0.072(3) Uani 1 1 d . . .
H12I H 0.8092 1.3733 0.6110 0.087 Uiso 1 1 calc R . .
H12J H 0.8508 1.3719 0.6369 0.087 Uiso 1 1 calc R . .
C125 C 0.8182(4) 1.2235(7) 0.62990(15) 0.078(3) Uani 1 1 d . . .
H12K H 0.8447 1.2001 0.6158 0.094 Uiso 1 1 calc R . .
H12L H 0.7854 1.1972 0.6224 0.094 Uiso 1 1 calc R . .
C126 C 0.8285(3) 1.1735(6) 0.66067(14) 0.056(2) Uani 1 1 d . . .
H12M H 0.8273 1.0946 0.6592 0.067 Uiso 1 1 calc R . .
H12N H 0.8626 1.1943 0.6676 0.067 Uiso 1 1 calc R . .
C131 C 0.8505(2) 1.1581(5) 0.73788(12) 0.0270(12) Uani 1 1 d . . .
H13C H 0.8456 1.1212 0.7574 0.032 Uiso 1 1 calc R . .
C132 C 0.8630(3) 1.2732(5) 0.74630(17) 0.0484(19) Uani 1 1 d . . .
H13D H 0.8327 1.3085 0.7546 0.058 Uiso 1 1 calc R . .
H13E H 0.8736 1.3133 0.7283 0.058 Uiso 1 1 calc R . .
C133 C 0.9057(3) 1.2741(6) 0.76956(17) 0.055(2) Uani 1 1 d . . .
H13F H 0.9146 1.3489 0.7745 0.066 Uiso 1 1 calc R . .
H13G H 0.8940 1.2386 0.7880 0.066 Uiso 1 1 calc R . .
C134 C 0.9526(2) 1.2160(6) 0.75760(14) 0.0408(16) Uani 1 1 d . . .
H13H H 0.9668 1.2564 0.7406 0.049 Uiso 1 1 calc R . .
H13I H 0.9786 1.2121 0.7734 0.049 Uiso 1 1 calc R . .
C135 C 0.9387(2) 1.1035(5) 0.74757(14) 0.0346(14) Uani 1 1 d . . .
H13J H 0.9281 1.0611 0.7651 0.042 Uiso 1 1 calc R . .
H13K H 0.9687 1.0686 0.7388 0.042 Uiso 1 1 calc R . .
C136 C 0.8960(2) 1.1039(5) 0.72449(12) 0.0299(13) Uani 1 1 d . . .
H13L H 0.9069 1.1427 0.7064 0.036 Uiso 1 1 calc R . .
H13M H 0.8874 1.0296 0.7188 0.036 Uiso 1 1 calc R . .
C141 C 0.6666(2) 0.8085(5) 0.74343(11) 0.0268(12) Uani 1 1 d . . .
H14D H 0.6498 0.7377 0.7463 0.032 Uiso 1 1 calc R . .
C142 C 0.6735(2) 0.8555(5) 0.77417(12) 0.0326(14) Uani 1 1 d . . .
H14E H 0.6880 0.9281 0.7725 0.039 Uiso 1 1 calc R . .
H14F H 0.6972 0.8107 0.7857 0.039 Uiso 1 1 calc R . .
C143 C 0.6231(2) 0.8612(6) 0.79039(13) 0.0390(16) Uani 1 1 d . . .
H14G H 0.6280 0.8946 0.8102 0.047 Uiso 1 1 calc R . .
H14H H 0.6101 0.7879 0.7936 0.047 Uiso 1 1 calc R . .
C144 C 0.5845(2) 0.9258(6) 0.77271(14) 0.0417(16) Uani 1 1 d . . .
H14I H 0.5950 1.0017 0.7721 0.050 Uiso 1 1 calc R . .
H14J H 0.5514 0.9220 0.7828 0.050 Uiso 1 1 calc R . .
C145 C 0.5791(2) 0.8837(6) 0.74072(14) 0.0395(16) Uani 1 1 d . . .
H14K H 0.5634 0.8119 0.7411 0.047 Uiso 1 1 calc R . .
H14L H 0.5567 0.9319 0.7293 0.047 Uiso 1 1 calc R . .
C146 C 0.6301(2) 0.8769(5) 0.72530(13) 0.0304(13) Uani 1 1 d . . .
H14M H 0.6442 0.9496 0.7229 0.037 Uiso 1 1 calc R . .
H14N H 0.6258 0.8453 0.7052 0.037 Uiso 1 1 calc R . .
C151 C 0.7073(2) 0.6883(4) 0.69247(11) 0.0260(12) Uani 1 1 d . . .
H15C H 0.7366 0.6392 0.6897 0.031 Uiso 1 1 calc R . .
C152 C 0.6987(2) 0.7394(4) 0.66251(12) 0.0308(12) Uani 1 1 d . . .
H15D H 0.7285 0.7826 0.6570 0.037 Uiso 1 1 calc R . .
H15E H 0.6692 0.7878 0.6636 0.037 Uiso 1 1 calc R . .
C153 C 0.6892(3) 0.6533(5) 0.63845(12) 0.0394(16) Uani 1 1 d . . .
H15F H 0.6810 0.6891 0.6194 0.047 Uiso 1 1 calc R . .
H15G H 0.7205 0.6117 0.6355 0.047 Uiso 1 1 calc R . .
C154 C 0.6464(3) 0.5767(6) 0.64660(13) 0.0458(17) Uani 1 1 d . . .
H15H H 0.6140 0.6158 0.6465 0.055 Uiso 1 1 calc R . .
H15I H 0.6444 0.5189 0.6316 0.055 Uiso 1 1 calc R . .
C155 C 0.6550(3) 0.5283(5) 0.67725(13) 0.0418(17) Uani 1 1 d . . .
H15J H 0.6258 0.4831 0.6827 0.050 Uiso 1 1 calc R . .
H15K H 0.6854 0.4822 0.6767 0.050 Uiso 1 1 calc R . .
C156 C 0.6620(2) 0.6148(5) 0.70055(12) 0.0328(14) Uani 1 1 d . . .
H15L H 0.6680 0.5814 0.7202 0.039 Uiso 1 1 calc R . .
H15M H 0.6309 0.6583 0.7019 0.039 Uiso 1 1 calc R . .
C161 C 0.7625(2) 0.6970(4) 0.74957(11) 0.0248(12) Uani 1 1 d . . .
H16D H 0.7705 0.7456 0.7666 0.030 Uiso 1 1 calc R . .
C162 C 0.8130(2) 0.6637(5) 0.73759(11) 0.0304(13) Uani 1 1 d . . .
H16E H 0.8294 0.7247 0.7274 0.036 Uiso 1 1 calc R . .
H16F H 0.8088 0.6050 0.7230 0.036 Uiso 1 1 calc R . .
C163 C 0.8454(2) 0.6263(5) 0.76365(13) 0.0351(14) Uani 1 1 d . . .
H16G H 0.8785 0.6023 0.7559 0.042 Uiso 1 1 calc R . .
H16H H 0.8515 0.6875 0.7772 0.042 Uiso 1 1 calc R . .
C164 C 0.8222(3) 0.5376(5) 0.78093(14) 0.0437(17) Uani 1 1 d . . .
H16I H 0.8430 0.5225 0.7987 0.052 Uiso 1 1 calc R . .
H16J H 0.8213 0.4722 0.7685 0.052 Uiso 1 1 calc R . .
C165 C 0.7687(2) 0.5663(5) 0.79064(13) 0.0400(15) Uani 1 1 d . . .
H16K H 0.7700 0.6245 0.8056 0.048 Uiso 1 1 calc R . .
H16L H 0.7527 0.5034 0.8001 0.048 Uiso 1 1 calc R . .
C166 C 0.7361(3) 0.6028(5) 0.76357(13) 0.0356(15) Uani 1 1 d . . .
H16M H 0.7329 0.5439 0.7490 0.043 Uiso 1 1 calc R . .
H16N H 0.7020 0.6237 0.7703 0.043 Uiso 1 1 calc R . .
C200 C 0.7281(2) 0.9806(4) 0.68094(12) 0.0303(13) Uani 1 1 d . . .
O1S O 0.1031(3) 0.4418(9) 0.7754(2) 0.139(4) Uani 1 1 d . . .
C2S C 0.0642(5) 0.4608(12) 0.7552(2) 0.107(4) Uani 1 1 d . . .
H2SA H 0.0548 0.3932 0.7451 0.128 Uiso 1 1 calc R . .
H2SB H 0.0756 0.5120 0.7398 0.128 Uiso 1 1 calc R . .
C3S C 0.0215(5) 0.5035(13) 0.7706(3) 0.138(6) Uani 1 1 d . . .
H3SA H -0.0053 0.4492 0.7730 0.166 Uiso 1 1 calc R . .
H3SB H 0.0075 0.5666 0.7602 0.166 Uiso 1 1 calc R . .
C4S C 0.0441(5) 0.5341(11) 0.8003(3) 0.129(6) Uani 1 1 d . . .
H4SA H 0.0535 0.6107 0.8005 0.154 Uiso 1 1 calc R . .
H4SB H 0.0199 0.5206 0.8166 0.154 Uiso 1 1 calc R . .
C5S C 0.0897(7) 0.4650(13) 0.8035(3) 0.169(8) Uani 1 1 d . . .
H5SA H 0.1171 0.5037 0.8139 0.203 Uiso 1 1 calc R . .
H5SB H 0.0817 0.3991 0.8148 0.203 Uiso 1 1 calc R . .
O6S O 0.6910(3) 0.0480(9) 0.36400(16) 0.124(4) Uani 1 1 d . . .
C7S C 0.6940(3) 0.0032(6) 0.33663(16) 0.0458(18) Uani 1 1 d . . .
H7SA H 0.6901 0.0592 0.3212 0.055 Uiso 1 1 calc R . .
H7SB H 0.6664 -0.0493 0.3341 0.055 Uiso 1 1 calc R . .
C8S C 0.7429(4) -0.0506(8) 0.33296(18) 0.067(3) Uani 1 1 d . . .
H8SA H 0.7588 -0.0303 0.3138 0.080 Uiso 1 1 calc R . .
H8SB H 0.7389 -0.1292 0.3336 0.080 Uiso 1 1 calc R . .
C9S C 0.7742(4) -0.0115(11) 0.3592(3) 0.117(5) Uani 1 1 d . . .
H9SA H 0.7930 -0.0710 0.3685 0.140 Uiso 1 1 calc R . .
H9SB H 0.7983 0.0446 0.3529 0.140 Uiso 1 1 calc R . .
C10S C 0.7361(5) 0.0319(11) 0.3796(2) 0.109(5) Uani 1 1 d . . .
H10A H 0.7304 -0.0186 0.3962 0.131 Uiso 1 1 calc R . .
H10B H 0.7480 0.1005 0.3880 0.131 Uiso 1 1 calc R . .
C11S C 0.6090(18) 0.539(3) 0.5473(10) 0.101(15) Uiso 0.25 1 d PD A 1
C12S C 0.5864(16) 0.451(3) 0.5635(9) 0.095(13) Uiso 0.25 1 d PD A 1
C13S C 0.6324(14) 0.433(3) 0.5392(6) 0.071(10) Uiso 0.25 1 d PD A 1
C14S C 0.6244(15) 0.372(3) 0.5698(7) 0.078(11) Uiso 0.25 1 d PD A 1
C15S C 0.6770(18) 0.321(4) 0.5741(11) 0.13(2) Uiso 0.25 1 d PD A 1
C16S C 0.7048(17) 0.214(3) 0.5660(8) 0.095(13) Uiso 0.25 1 d PD A 1
C17S C 0.704(2) 0.093(3) 0.5750(11) 0.13(2) Uiso 0.25 1 d PD A 1
C18S C 0.6734(16) -0.004(3) 0.5828(8) 0.084(12) Uiso 0.25 1 d PD A 1
C19S C 0.6952(11) -0.103(2) 0.5707(6) 0.047(7) Uiso 0.25 1 d PD A 1
C20S C 0.6452(13) -0.151(3) 0.5615(7) 0.080(11) Uiso 0.25 1 d PD . .
C21S C 0.6040(16) -0.102(4) 0.5774(10) 0.097(14) Uiso 0.25 1 d PD A 1
C22S C 0.6307(19) -0.088(3) 0.5925(8) 0.093(13) Uiso 0.25 1 d PD A 2

loop_
_atom_site_aniso_label
_atom_site_aniso_U_11
_atom_site_aniso_U_22
_atom_site_aniso_U_33
_atom_site_aniso_U_23
_atom_site_aniso_U_13
_atom_site_aniso_U_12
Ru1 0.0198(2) 0.0251(2) 0.0212(2) 0.0024(2) 0.00122(18) -0.00311(19)
Ru2 0.0179(2) 0.02133(19) 0.02136(18) 0.00182(19) 0.00093(18) 0.0004(2)
Co1 0.0215(5) 0.0277(5) 0.0308(5) -0.0020(5) 0.0008(4) -0.0045(4)
Cl1 0.0281(8) 0.0313(7) 0.0395(8) 0.0090(7) 0.0028(7) 0.0055(7)
Cl2 0.0312(9) 0.0453(9) 0.0288(7) -0.0007(7) -0.0045(6) -0.0097(8)
Cl3 0.0399(9) 0.0318(8) 0.0285(7) -0.0025(6) -0.0095(7) 0.0058(7)
P1 0.0239(8) 0.0262(8) 0.0247(7) -0.0010(6) 0.0018(6) -0.0017(7)
P2 0.0250(9) 0.0299(9) 0.0266(8) 0.0011(7) 0.0016(7) -0.0070(7)
P3 0.0258(8) 0.0260(8) 0.0268(8) -0.0021(7) -0.0025(7) -0.0046(7)
P11 0.0190(7) 0.0207(7) 0.0272(7) 0.0036(6) 0.0018(6) -0.0022(6)
P12 0.0192(8) 0.0219(7) 0.0237(7) 0.0033(6) 0.0011(6) 0.0011(6)
O1 0.031(3) 0.025(2) 0.038(2) -0.006(2) -0.001(2) 0.001(2)
O2 0.031(3) 0.037(2) 0.034(2) -0.009(2) 0.003(2) -0.009(2)
O3 0.043(3) 0.067(4) 0.030(2) -0.002(2) 0.013(2) -0.020(3)
O4 0.041(3) 0.027(2) 0.043(3) 0.006(2) -0.008(2) -0.001(2)
O5 0.041(3) 0.026(2) 0.042(3) -0.008(2) -0.003(2) -0.009(2)
O6 0.031(3) 0.038(3) 0.031(2) 0.002(2) -0.0044(19) 0.004(2)
O7 0.027(2) 0.032(2) 0.033(2) -0.0026(19) 0.0028(18) 0.000(2)
O8 0.025(2) 0.032(2) 0.0270(19) 0.0047(18) -0.0004(17) -0.0066(19)
O9 0.0206(19) 0.0244(19) 0.0295(18) 0.0035(18) -0.0005(16) -0.0053(16)
O10 0.038(3) 0.037(2) 0.043(2) -0.006(2) -0.013(2) -0.006(2)
N1 0.019(2) 0.017(2) 0.026(2) 0.0027(18) -0.0002(19) 0.003(2)
C1 0.014(3) 0.054(5) 0.093(6) -0.022(4) 0.008(4) 0.002(3)
C2 0.016(3) 0.085(6) 0.045(3) -0.011(4) 0.012(3) -0.011(4)
C3 0.020(3) 0.051(4) 0.059(4) 0.008(4) -0.004(3) -0.020(3)
C4 0.024(3) 0.044(4) 0.050(4) -0.009(3) -0.007(3) -0.012(3)
C5 0.025(4) 0.050(5) 0.070(5) 0.019(4) 0.001(3) 0.006(3)
C11 0.039(4) 0.027(3) 0.042(3) 0.001(3) 0.005(3) 0.004(3)
C12 0.061(5) 0.044(4) 0.053(4) -0.013(4) -0.005(4) 0.017(4)
C13 0.051(4) 0.041(4) 0.032(3) -0.007(3) -0.003(3) -0.001(4)
C14 0.070(7) 0.090(7) 0.081(6) -0.050(6) 0.002(5) -0.004(6)
C15 0.033(4) 0.068(5) 0.019(3) 0.006(3) 0.006(2) 0.006(3)
C16 0.076(7) 0.072(6) 0.045(4) 0.001(4) 0.017(4) 0.005(5)
C17 0.064(6) 0.045(4) 0.070(5) 0.010(4) -0.019(4) 0.005(5)
C18 0.127(12) 0.077(7) 0.159(10) 0.071(8) -0.045(9) -0.019(8)
C19 0.055(5) 0.042(4) 0.059(4) -0.007(4) 0.011(4) 0.011(4)
C20 0.096(7) 0.030(4) 0.058(4) 0.009(4) -0.017(5) -0.017(5)
C21 0.045(4) 0.041(4) 0.030(3) 0.004(3) 0.002(3) 0.004(3)
C22 0.065(5) 0.049(4) 0.033(3) 0.002(3) -0.005(3) -0.012(4)
C51 0.021(3) 0.022(3) 0.034(3) 0.004(2) -0.002(2) 0.004(2)
C52 0.027(3) 0.029(3) 0.038(3) 0.006(3) 0.007(3) -0.003(3)
C53 0.025(3) 0.030(3) 0.036(3) 0.007(3) -0.006(3) -0.004(3)
C54 0.021(3) 0.048(4) 0.046(3) 0.008(3) -0.005(3) 0.005(3)
C55 0.035(4) 0.044(4) 0.079(5) 0.038(4) -0.006(4) 0.002(3)
C56 0.032(4) 0.032(4) 0.060(4) 0.017(3) 0.001(3) -0.005(3)
C61 0.026(3) 0.030(3) 0.023(2) 0.001(2) 0.003(2) -0.006(3)
C62 0.028(3) 0.045(4) 0.032(3) 0.006(3) 0.001(3) -0.005(3)
C63 0.026(3) 0.046(4) 0.048(4) 0.017(3) 0.007(3) -0.009(3)
C64 0.029(4) 0.046(4) 0.044(3) 0.012(3) 0.010(3) -0.005(3)
C65 0.028(3) 0.042(4) 0.038(3) 0.009(3) 0.009(3) -0.003(3)
C66 0.030(3) 0.032(3) 0.026(3) 0.010(3) 0.010(2) 0.000(3)
C71 0.036(4) 0.023(3) 0.028(3) 0.002(2) 0.001(2) 0.000(3)
C72 0.063(5) 0.045(4) 0.038(3) -0.013(3) 0.016(4) -0.029(4)
C73 0.085(7) 0.070(6) 0.046(4) -0.017(4) 0.018(4) -0.041(6)
C74 0.072(6) 0.065(5) 0.068(5) -0.034(5) 0.022(4) -0.007(5)
C75 0.077(6) 0.033(3) 0.056(4) -0.020(3) 0.002(4) -0.011(4)
C76 0.058(5) 0.030(3) 0.044(3) -0.010(3) 0.006(3) -0.005(4)
C81 0.029(3) 0.021(3) 0.033(3) -0.001(2) 0.005(2) -0.001(3)
C82 0.037(4) 0.033(3) 0.033(3) 0.000(3) -0.005(3) -0.015(3)
C83 0.036(4) 0.051(4) 0.040(3) -0.009(3) -0.005(3) -0.024(3)
C84 0.065(5) 0.036(4) 0.037(3) -0.002(3) -0.008(3) -0.015(4)
C85 0.059(5) 0.025(3) 0.040(3) -0.007(3) 0.003(3) -0.002(3)
C86 0.042(4) 0.025(3) 0.037(3) -0.006(3) 0.007(3) 0.010(3)
C91 0.025(3) 0.023(3) 0.026(3) 0.006(2) 0.003(2) 0.007(3)
C92 0.029(3) 0.032(3) 0.028(3) 0.000(3) 0.001(3) -0.001(3)
C93 0.028(3) 0.043(4) 0.035(3) 0.004(3) 0.005(3) -0.001(3)
C94 0.029(4) 0.064(5) 0.044(3) 0.023(4) 0.001(3) 0.023(4)
C95 0.051(5) 0.030(3) 0.044(3) 0.012(3) 0.006(3) 0.020(3)
C96 0.035(4) 0.029(3) 0.033(3) 0.007(3) 0.001(3) 0.010(3)
C100 0.035(4) 0.018(3) 0.029(3) 0.008(2) 0.005(3) -0.002(3)
C101 0.025(3) 0.029(3) 0.027(3) 0.009(2) 0.007(2) -0.001(3)
C102 0.029(3) 0.027(3) 0.026(2) 0.001(2) 0.000(2) 0.012(3)
C103 0.032(3) 0.047(4) 0.030(3) 0.008(3) 0.010(3) 0.004(3)
C104 0.028(4) 0.051(4) 0.042(3) 0.011(3) 0.009(3) 0.001(3)
C105 0.021(3) 0.039(4) 0.043(3) 0.005(3) 0.006(3) -0.002(3)
C106 0.023(3) 0.040(4) 0.024(3) 0.005(3) 0.003(2) 0.003(3)
Ru3 0.0208(2) 0.0245(2) 0.02236(17) -0.00151(19) 0.00309(18) 0.00316(19)
Ru4 0.01794(18) 0.02054(18) 0.02215(16) -0.00115(18) 0.00219(17) 0.00092(18)
Co2 0.0211(5) 0.0303(5) 0.0315(4) 0.0011(4) 0.0035(4) 0.0046(4)
Cl4 0.0335(8) 0.0452(9) 0.0298(6) 0.0015(7) -0.0034(6) 0.0119(7)
Cl5 0.0298(7) 0.0321(7) 0.0407(7) -0.0090(7) 0.0060(6) -0.0038(6)
Cl6 0.0362(8) 0.0318(7) 0.0298(6) 0.0033(6) -0.0056(6) -0.0079(7)
P4 0.0280(8) 0.0299(8) 0.0272(7) -0.0002(6) 0.0055(6) 0.0057(7)
P5 0.0243(8) 0.0265(8) 0.0268(6) 0.0039(6) 0.0014(6) 0.0053(7)
P6 0.0265(8) 0.0266(7) 0.0248(6) 0.0046(6) 0.0049(6) 0.0010(6)
P13 0.0222(7) 0.0201(6) 0.0298(7) -0.0025(6) 0.0051(6) -0.0007(6)
P14 0.0205(7) 0.0232(7) 0.0235(6) -0.0002(6) 0.0014(6) -0.0024(6)
O11 0.042(3) 0.030(2) 0.048(2) -0.006(2) -0.010(2) 0.011(2)
O12 0.033(3) 0.067(3) 0.036(2) 0.013(2) 0.0137(19) 0.020(3)
O13 0.029(2) 0.042(2) 0.0323(19) 0.0088(19) 0.0065(19) 0.007(2)
O14 0.042(3) 0.032(2) 0.038(2) -0.003(2) 0.004(2) -0.001(2)
O15 0.035(2) 0.043(2) 0.0226(17) 0.0005(19) 0.0031(16) -0.009(2)
O16 0.041(3) 0.031(2) 0.052(3) 0.014(2) 0.001(2) 0.007(2)
O17 0.027(2) 0.036(2) 0.0223(17) -0.0050(18) 0.0011(16) 0.0061(19)
O18 0.027(2) 0.034(2) 0.0251(18) 0.0109(18) 0.0002(17) 0.004(2)
O19 0.030(2) 0.025(2) 0.0313(18) 0.0006(19) 0.0094(18) 0.0059(17)
O20 0.041(3) 0.044(3) 0.049(2) 0.009(2) -0.015(2) 0.009(2)
N2 0.036(3) 0.013(2) 0.025(2) 0.0014(18) -0.007(2) 0.000(2)
C6 0.023(4) 0.060(5) 0.100(6) 0.022(5) 0.017(4) 0.009(4)
C7 0.016(3) 0.056(5) 0.076(5) -0.018(4) -0.009(3) -0.003(3)
C8 0.019(3) 0.064(5) 0.046(4) 0.007(4) -0.005(3) 0.007(3)
C9 0.023(4) 0.059(5) 0.071(5) -0.021(4) 0.002(3) 0.020(3)
C10 0.026(4) 0.099(7) 0.043(4) 0.019(4) 0.012(3) 0.004(4)
C31 0.068(6) 0.040(4) 0.078(5) -0.009(4) -0.028(5) -0.007(5)
C32 0.167(15) 0.128(11) 0.286(17) -0.157(12) -0.137(14) 0.089(11)
C33 0.040(4) 0.059(4) 0.027(3) -0.003(3) -0.003(3) 0.002(4)
C34 0.045(5) 0.084(6) 0.060(5) 0.030(5) 0.011(4) 0.000(5)
C35 0.042(4) 0.050(4) 0.035(3) 0.012(3) -0.013(3) 0.005(4)
C36 0.079(8) 0.115(9) 0.104(7) 0.080(7) -0.010(6) 0.009(7)
C37 0.048(4) 0.033(4) 0.045(3) -0.004(3) 0.005(3) -0.004(3)
C38 0.041(4) 0.041(4) 0.075(5) 0.008(4) 0.002(4) -0.007(3)
C39 0.045(4) 0.062(5) 0.026(3) -0.004(3) 0.006(3) -0.014(4)
C40 0.048(4) 0.070(5) 0.030(3) -0.001(4) -0.004(3) -0.019(4)
C41 0.062(5) 0.027(3) 0.053(4) -0.001(3) 0.015(4) 0.002(4)
C42 0.138(11) 0.041(5) 0.088(6) -0.004(5) 0.003(7) 0.037(6)
C111 0.023(3) 0.026(3) 0.031(3) -0.006(2) 0.003(2) 0.004(2)
C112 0.027(3) 0.036(3) 0.037(3) -0.010(3) -0.002(2) 0.007(3)
C113 0.040(4) 0.056(4) 0.031(3) -0.014(3) 0.007(3) 0.000(4)
C114 0.034(4) 0.069(5) 0.055(4) -0.025(4) 0.008(3) 0.002(4)
C115 0.024(3) 0.064(5) 0.059(4) -0.025(4) 0.000(3) 0.012(4)
C116 0.026(3) 0.049(4) 0.042(3) -0.006(3) -0.001(3) 0.010(3)
C121 0.034(4) 0.026(3) 0.037(3) 0.010(3) 0.009(3) 0.012(3)
C122 0.087(6) 0.029(4) 0.045(4) 0.004(3) 0.006(4) 0.009(4)
C123 0.100(8) 0.035(4) 0.061(5) 0.020(4) 0.022(5) 0.021(5)
C124 0.082(7) 0.063(5) 0.072(5) 0.042(5) 0.033(5) 0.024(5)
C125 0.114(8) 0.081(6) 0.040(4) 0.024(4) 0.037(5) 0.055(6)
C126 0.069(5) 0.060(5) 0.040(3) 0.013(4) 0.024(4) 0.031(4)
C131 0.023(3) 0.023(3) 0.035(3) -0.002(3) 0.003(2) 0.001(3)
C132 0.021(3) 0.024(3) 0.100(6) -0.016(4) -0.012(4) 0.000(3)
C133 0.025(4) 0.055(5) 0.085(5) -0.031(4) -0.005(4) -0.006(4)
C134 0.024(3) 0.051(4) 0.047(4) -0.006(3) -0.004(3) -0.002(3)
C135 0.014(3) 0.041(4) 0.049(3) 0.002(3) -0.003(3) 0.006(3)
C136 0.023(3) 0.033(3) 0.034(3) 0.004(3) 0.002(3) 0.000(3)
C141 0.017(3) 0.029(3) 0.034(3) -0.003(3) 0.002(2) -0.001(2)
C142 0.021(3) 0.040(4) 0.037(3) 0.002(3) 0.010(2) 0.003(3)
C143 0.031(4) 0.050(4) 0.036(3) -0.012(3) 0.006(3) -0.003(3)
C144 0.022(3) 0.048(4) 0.055(4) -0.014(3) 0.011(3) 0.000(3)
C145 0.025(3) 0.043(4) 0.050(4) -0.001(3) 0.000(3) -0.003(3)
C146 0.020(3) 0.033(3) 0.038(3) 0.000(3) 0.002(3) 0.000(3)
C151 0.024(3) 0.024(3) 0.030(2) 0.000(2) -0.003(2) -0.003(2)
C152 0.022(3) 0.037(3) 0.034(3) -0.009(3) -0.002(3) 0.000(3)
C153 0.044(4) 0.047(4) 0.027(3) -0.017(3) -0.005(3) -0.001(3)
C154 0.041(4) 0.050(4) 0.046(3) -0.019(3) -0.002(3) -0.004(4)
C155 0.036(4) 0.045(4) 0.045(3) -0.004(3) 0.003(3) -0.017(3)
C156 0.029(3) 0.033(3) 0.036(3) -0.006(3) 0.008(3) -0.012(3)
C161 0.029(3) 0.024(3) 0.021(2) 0.002(2) 0.000(2) -0.002(2)
C162 0.039(3) 0.027(3) 0.025(2) 0.000(3) 0.003(2) 0.004(3)
C163 0.032(3) 0.037(3) 0.036(3) 0.000(3) -0.002(3) 0.012(3)
C164 0.047(4) 0.035(4) 0.049(4) 0.003(3) -0.010(3) 0.009(3)
C165 0.034(3) 0.038(4) 0.048(3) 0.024(3) 0.003(3) 0.000(3)
C166 0.040(4) 0.027(3) 0.040(3) 0.007(3) -0.007(3) -0.008(3)
C200 0.031(3) 0.024(3) 0.036(3) 0.003(2) 0.006(3) -0.004(3)
O1S 0.093(7) 0.223(11) 0.102(6) -0.049(7) -0.027(5) 0.061(8)
C2S 0.071(8) 0.162(13) 0.087(7) -0.029(8) -0.003(7) 0.010(10)
C3S 0.095(12) 0.180(15) 0.139(13) -0.029(12) 0.005(10) 0.075(11)
C4S 0.160(15) 0.147(13) 0.079(7) 0.004(8) 0.040(8) 0.094(12)
C5S 0.25(2) 0.187(16) 0.069(7) 0.017(9) -0.007(10) 0.124(16)
O6S 0.067(5) 0.212(10) 0.093(5) -0.077(6) -0.021(4) 0.068(7)
C7S 0.044(5) 0.044(4) 0.049(4) -0.002(4) 0.004(3) 0.007(4)
C8S 0.075(7) 0.067(6) 0.057(5) -0.002(5) 0.010(5) 0.021(6)
C9S 0.056(8) 0.148(13) 0.146(12) -0.037(10) -0.028(8) 0.021(8)
C10S 0.084(10) 0.142(12) 0.101(8) -0.050(8) -0.027(7) 0.036(9)

loop_
_atom_type_symbol
_atom_type_description
_atom_type_scat_dispersion_real
_atom_type_scat_dispersion_imag
_atom_type_scat_source
C C 0.0181 0.0091 'International Tables Vol C Tables 4.2.6.8 and 6.1.1.4'
H H 0.0000 0.0000 'International Tables Vol C Tables 4.2.6.8 and 6.1.1.4'
N N 0.0311 0.0180 'International Tables Vol C Tables 4.2.6.8 and 6.1.1.4'
O O 0.0492 0.0322 'International Tables Vol C Tables 4.2.6.8 and 6.1.1.4'
P P 0.2955 0.4335 'International Tables Vol C Tables 4.2.6.8 and 6.1.1.4'
Cl Cl 0.3639 0.7018 'International Tables Vol C Tables 4.2.6.8 and 6.1.1.4'
Co Co -2.3653 3.6143 'International Tables Vol C Tables 4.2.6.8 and 6.1.1.4'
Ru Ru 0.0552 3.2960 'International Tables Vol C Tables 4.2.6.8 and 6.1.1.4'

loop_
_geom_angle_atom_site_label_1
_geom_angle_atom_site_label_2
_geom_angle_atom_site_label_3
_geom_angle
N1 Ru1 O7 96.0(2)
N1 Ru1 O9 96.14(18)
O7 Ru1 O9 86.38(16)
N1 Ru1 O8 175.4(2)
O7 Ru1 O8 88.36(16)
O9 Ru1 O8 82.68(16)
N1 Ru1 Cl1 96.05(16)
O7 Ru1 Cl1 86.35(13)
O9 Ru1 Cl1 166.39(11)
O8 Ru1 Cl1 85.63(13)
N1 Ru1 Cl2 91.55(17)
O7 Ru1 Cl2 172.43(13)
O9 Ru1 Cl2 93.73(11)
O8 Ru1 Cl2 84.15(12)
Cl1 Ru1 Cl2 91.97(6)
C100 Ru2 N1 95.1(2)
C100 Ru2 P11 88.21(18)
N1 Ru2 P11 105.13(14)
C100 Ru2 P12 92.03(19)
N1 Ru2 P12 100.27(14)
P11 Ru2 P12 154.47(5)
C100 Ru2 Cl3 169.50(18)
N1 Ru2 Cl3 95.02(15)
P11 Ru2 Cl3 86.64(5)
P12 Ru2 Cl3 88.70(5)
C5 Co1 C4 39.5(3)
C5 Co1 C2 66.3(3)
C4 Co1 C2 66.3(3)
C5 Co1 C3 66.1(3)
C4 Co1 C3 39.4(2)
C2 Co1 C3 39.4(3)
C5 Co1 C1 39.7(3)
C4 Co1 C1 65.9(3)
C2 Co1 C1 38.7(3)
C3 Co1 C1 65.3(3)
C5 Co1 P3 102.6(2)
C4 Co1 P3 89.5(2)
C2 Co1 P3 153.2(2)
C3 Co1 P3 114.1(2)
C1 Co1 P3 141.3(2)
C5 Co1 P2 160.3(2)
C4 Co1 P2 127.7(2)
C2 Co1 P2 95.4(2)
C3 Co1 P2 95.2(2)
C1 Co1 P2 128.0(2)
P3 Co1 P2 90.59(7)
C5 Co1 P1 104.8(2)
C4 Co1 P1 143.1(2)
C2 Co1 P1 114.6(2)
C3 Co1 P1 153.9(2)
C1 Co1 P1 91.8(2)
P3 Co1 P1 91.51(7)
P2 Co1 P1 89.17(7)
O9 P1 O2 107.3(2)
O9 P1 O1 107.6(2)
O2 P1 O1 102.4(2)
O9 P1 Co1 121.95(17)
O2 P1 Co1 109.70(18)
O1 P1 Co1 106.05(18)
O8 P2 O3 109.6(3)
O8 P2 O4 110.7(3)
O3 P2 O4 99.7(3)
O8 P2 Co1 115.45(18)
O3 P2 Co1 112.0(2)
O4 P2 Co1 108.23(19)
O7 P3 O6 109.6(3)
O7 P3 O5 104.4(3)
O6 P3 O5 101.7(2)
O7 P3 Co1 119.77(18)
O6 P3 Co1 106.88(19)
O5 P3 Co1 113.0(2)
C51 P11 C61 102.1(3)
C51 P11 C71 110.9(3)
C61 P11 C71 102.4(3)
C51 P11 Ru2 113.0(2)
C61 P11 Ru2 113.3(2)
C71 P11 Ru2 114.04(19)
C81 P12 C101 103.3(3)
C81 P12 C91 105.8(3)
C101 P12 C91 103.0(3)
C81 P12 Ru2 111.5(2)
C101 P12 Ru2 111.6(2)
C91 P12 Ru2 120.10(18)
C11 O1 P1 123.1(4)
C13 O2 P1 121.8(4)
C15 O3 P2 125.9(4)
C17 O4 P2 119.1(5)
C19 O5 P3 121.7(5)
C21 O6 P3 118.8(4)
P3 O7 Ru1 133.1(3)
P2 O8 Ru1 130.6(2)
P1 O9 Ru1 127.2(2)
Ru1 N1 Ru2 172.0(3)
C2 C1 C5 108.4(7)
C2 C1 Co1 70.4(4)
C5 C1 Co1 68.8(4)
C1 C2 C3 107.8(6)
C1 C2 Co1 71.0(4)
C3 C2 Co1 70.3(4)
C4 C3 C2 108.0(7)
C4 C3 Co1 69.6(4)
C2 C3 Co1 70.2(4)
C5 C4 C3 108.0(7)
C5 C4 Co1 69.8(4)
C3 C4 Co1 71.0(4)
C4 C5 C1 107.8(7)
C4 C5 Co1 70.7(4)
C1 C5 Co1 71.6(4)
O1 C11 C12 110.7(6)
O2 C13 C14 108.5(7)
O3 C15 C16 107.2(6)
C18 C17 O4 110.4(8)
O5 C19 C20 109.4(7)
O6 C21 C22 106.4(6)
C52 C51 C56 110.4(5)
C52 C51 P11 115.2(4)
C56 C51 P11 117.2(5)
C51 C52 C53 109.6(5)
C54 C53 C52 112.0(5)
C53 C54 C55 111.0(6)
C54 C55 C56 110.0(6)
C51 C56 C55 110.0(6)
C62 C61 C66 111.2(5)
C62 C61 P11 112.7(4)
C66 C61 P11 112.5(4)
C63 C62 C61 111.1(5)
C64 C63 C62 112.7(6)
C63 C64 C65 110.3(6)
C66 C65 C64 111.0(5)
C65 C66 C61 110.8(5)
C72 C71 C76 109.7(6)
C72 C71 P11 112.4(4)
C76 C71 P11 116.5(4)
C71 C72 C73 109.2(6)
C74 C73 C72 108.9(7)
C75 C74 C73 112.1(7)
C74 C75 C76 112.6(7)
C75 C76 C71 109.0(6)
C82 C81 C86 108.3(5)
C82 C81 P12 114.7(4)
C86 C81 P12 117.7(5)
C83 C82 C81 111.7(5)
C82 C83 C84 109.9(6)
C85 C84 C83 113.6(5)
C86 C85 C84 109.3(5)
C85 C86 C81 110.1(6)
C96 C91 C92 110.1(5)
C96 C91 P12 113.7(4)
C92 C91 P12 114.5(4)
C93 C92 C91 110.0(5)
C92 C93 C94 112.4(5)
C93 C94 C95 111.1(5)
C96 C95 C94 109.3(5)
C95 C96 C91 110.8(5)
O10 C100 Ru2 173.9(5)
C106 C101 C102 110.1(5)
C106 C101 P12 113.4(4)
C102 C101 P12 115.0(4)
C103 C102 C101 108.9(5)
C104 C103 C102 111.4(5)
C103 C104 C105 111.6(5)
C106 C105 C104 111.4(5)
C105 C106 C101 111.9(5)
N2 Ru3 O18 96.5(2)
N2 Ru3 O19 96.4(2)
O18 Ru3 O19 85.92(17)
N2 Ru3 O17 176.12(19)
O18 Ru3 O17 87.15(15)
O19 Ru3 O17 82.68(16)
N2 Ru3 Cl5 96.30(17)
O18 Ru3 Cl5 86.58(13)
O19 Ru3 Cl5 165.94(12)
O17 Ru3 Cl5 85.09(12)
N2 Ru3 Cl4 92.03(17)
O18 Ru3 Cl4 171.38(12)
O19 Ru3 Cl4 94.06(12)
O17 Ru3 Cl4 84.30(11)
Cl5 Ru3 Cl4 91.59(6)
C200 Ru4 N2 95.6(2)
C200 Ru4 P13 88.82(18)
N2 Ru4 P13 105.12(14)
C200 Ru4 P14 92.32(19)
N2 Ru4 P14 99.63(15)
P13 Ru4 P14 155.00(5)
C200 Ru4 Cl6 168.83(19)
N2 Ru4 Cl6 95.26(14)
P13 Ru4 Cl6 85.84(5)
P14 Ru4 Cl6 88.42(5)
C8 Co2 C9 39.7(3)
C8 Co2 C6 65.8(3)
C9 Co2 C6 65.9(3)
C8 Co2 C7 38.8(3)
C9 Co2 C7 66.4(3)
C6 Co2 C7 40.2(3)
C8 Co2 C10 66.0(3)
C9 Co2 C10 39.4(3)
C6 Co2 C10 39.0(3)
C7 Co2 C10 66.6(3)
C8 Co2 P5 90.3(2)
C9 Co2 P5 114.8(2)
C6 Co2 P5 141.2(3)
C7 Co2 P5 102.3(2)
C10 Co2 P5 153.9(2)
C8 Co2 P4 127.2(2)
C9 Co2 P4 94.4(2)
C6 Co2 P4 128.5(3)
C7 Co2 P4 160.1(2)
C10 Co2 P4 95.5(2)
P5 Co2 P4 90.23(7)
C8 Co2 P6 143.4(2)
C9 Co2 P6 153.9(2)
C6 Co2 P6 91.7(2)
C7 Co2 P6 105.6(2)
C10 Co2 P6 114.6(3)
P5 Co2 P6 90.90(7)
P4 Co2 P6 89.35(7)
O17 P4 O12 109.4(2)
O17 P4 O11 110.5(3)
O12 P4 O11 99.8(3)
O17 P4 Co2 115.77(17)
O12 P4 Co2 112.7(2)
O11 P4 Co2 107.50(19)
O18 P5 O15 110.8(2)
O18 P5 O16 105.3(3)
O15 P5 O16 100.5(3)
O18 P5 Co2 120.05(17)
O15 P5 Co2 106.18(18)
O16 P5 Co2 112.3(2)
O19 P6 O13 107.3(3)
O19 P6 O14 106.7(2)
O13 P6 O14 102.9(3)
O19 P6 Co2 121.78(17)
O13 P6 Co2 109.87(18)
O14 P6 Co2 106.6(2)
C121 P13 C131 110.8(3)
C121 P13 C111 101.9(3)
C131 P13 C111 102.4(3)
C121 P13 Ru4 114.8(2)
C131 P13 Ru4 112.5(2)
C111 P13 Ru4 113.5(2)
C141 P14 C161 103.6(3)
C141 P14 C151 104.4(3)
C161 P14 C151 104.8(3)
C141 P14 Ru4 111.4(2)
C161 P14 Ru4 110.5(2)
C151 P14 Ru4 120.69(19)
C31 O11 P4 119.1(5)
C33 O12 P4 125.8(4)
C35 O13 P6 122.6(4)
C37 O14 P6 123.3(4)
C39 O15 P5 119.9(4)
C41 O16 P5 121.4(5)
P4 O17 Ru3 131.2(2)
P5 O18 Ru3 133.1(2)
P6 O19 Ru3 127.9(2)
Ru3 N2 Ru4 170.4(3)
C10 C6 C7 108.8(7)
C10 C6 Co2 71.1(5)
C7 C6 Co2 70.4(4)
C8 C7 C6 106.1(7)
C8 C7 Co2 69.4(4)
C6 C7 Co2 69.4(5)
C7 C8 C9 109.9(8)
C7 C8 Co2 71.8(4)
C9 C8 Co2 70.4(4)
C8 C9 C10 107.7(8)
C8 C9 Co2 69.9(4)
C10 C9 Co2 71.4(4)
C6 C10 C9 107.4(7)
C6 C10 Co2 69.8(4)
C9 C10 Co2 69.2(4)
C32 C31 O11 113.3(9)
O12 C33 C34 110.1(6)
O13 C35 C36 108.4(7)
O14 C37 C38 111.6(6)
O15 C39 C40 109.3(6)
C42 C41 O16 108.2(8)
C116 C111 C112 108.8(5)
C116 C111 P13 114.7(4)
C112 C111 P13 112.6(4)
C111 C112 C113 111.1(5)
C114 C113 C112 112.0(5)
C113 C114 C115 111.1(6)
C114 C115 C116 110.4(6)
C111 C116 C115 111.9(5)
C122 C121 C126 111.4(6)
C122 C121 P13 118.5(5)
C126 C121 P13 112.0(5)
C121 C122 C123 111.3(6)
C124 C123 C122 109.8(7)
C125 C124 C123 110.1(7)
C124 C125 C126 112.3(8)
C121 C126 C125 109.6(6)
C136 C131 C132 110.4(6)
C136 C131 P13 114.8(4)
C132 C131 P13 117.1(5)
C131 C132 C133 109.5(6)
C134 C133 C132 110.8(6)
C135 C134 C133 110.1(6)
C134 C135 C136 112.1(6)
C131 C136 C135 108.8(5)
C142 C141 C146 110.2(5)
C142 C141 P14 114.6(4)
C146 C141 P14 112.4(4)
C141 C142 C143 110.4(5)
C142 C143 C144 111.4(5)
C143 C144 C145 111.5(6)
C146 C145 C144 111.2(6)
C145 C146 C141 110.7(5)
C152 C151 C156 109.9(5)
C152 C151 P14 115.8(4)
C156 C151 P14 113.7(4)
C151 C152 C153 110.7(5)
C154 C153 C152 112.9(5)
C155 C154 C153 110.8(6)
C156 C155 C154 111.0(6)
C155 C156 C151 110.8(5)
C162 C161 C166 110.2(5)
C162 C161 P14 113.1(4)
C166 C161 P14 117.9(5)
C161 C162 C163 108.3(5)
C164 C163 C162 113.2(6)
C163 C164 C165 111.0(5)
C164 C165 C166 111.1(5)
C161 C166 C165 107.3(5)
O20 C200 Ru4 175.4(6)
C5S O1S C2S 112.3(11)
O1S C2S C3S 109.6(10)
C2S C3S C4S 101.9(11)
C5S C4S C3S 105.1(11)
O1S C5S C4S 104.3(10)
C7S O6S C10S 110.0(8)
O6S C7S C8S 110.1(7)
C7S C8S C9S 104.3(8)
C10S C9S C8S 103.0(9)
O6S C10S C9S 109.4(9)
C12S C11S C13S 68(3)
C14S C12S C11S 109(3)
C14S C12S C13S 61.1(19)
C11S C12S C13S 57.8(18)
C11S C13S C14S 99(3)
C11S C13S C12S 54.3(16)
C14S C13S C12S 52.6(14)
C12S C14S C15S 161(4)
C12S C14S C13S 66(2)
C15S C14S C13S 101(3)
C14S C15S C16S 138(5)
C17S C16S C15S 139(4)
C18S C17S C16S 148(5)
C19S C18S C17S 112(3)
C18S C19S C20S 95(3)
C21S C20S C19S 111(3)
C21S C20S C22S 37(2)
C19S C20S C22S 78(2)

loop_
_geom_bond_atom_site_label_1
_geom_bond_atom_site_label_2
_geom_bond_distance
Ru1 N1 1.682(5)
Ru1 O7 2.046(4)
Ru1 O9 2.091(4)
Ru1 O8 2.188(4)
Ru1 Cl1 2.3258(16)
Ru1 Cl2 2.3447(16)
Ru2 C100 1.841(6)
Ru2 N1 1.915(5)
Ru2 P11 2.4271(15)
Ru2 P12 2.4328(16)
Ru2 Cl3 2.4382(15)
Co1 C5 2.068(7)
Co1 C4 2.079(6)
Co1 C2 2.097(6)
Co1 C3 2.098(6)
Co1 C1 2.105(7)
Co1 P3 2.147(2)
Co1 P2 2.160(2)
Co1 P1 2.1712(19)
P1 O9 1.524(4)
P1 O2 1.602(4)
P1 O1 1.602(4)
P2 O8 1.506(5)
P2 O3 1.582(4)
P2 O4 1.604(5)
P3 O7 1.524(5)
P3 O6 1.586(4)
P3 O5 1.606(4)
P11 C51 1.844(6)
P11 C61 1.860(6)
P11 C71 1.873(6)
P12 C81 1.833(6)
P12 C101 1.845(6)
P12 C91 1.887(5)
O1 C11 1.452(7)
O2 C13 1.458(8)
O3 C15 1.461(8)
O4 C17 1.431(8)
O5 C19 1.463(8)
O6 C21 1.474(7)
O10 C100 1.162(7)
C1 C2 1.392(11)
C1 C5 1.416(11)
C2 C3 1.415(10)
C3 C4 1.407(9)
C4 C5 1.401(10)
C11 C12 1.501(9)
C13 C14 1.507(10)
C15 C16 1.512(10)
C17 C18 1.423(13)
C19 C20 1.529(10)
C21 C22 1.504(9)
C51 C52 1.513(8)
C51 C56 1.525(8)
C52 C53 1.534(8)
C53 C54 1.520(9)
C54 C55 1.531(9)
C55 C56 1.532(10)
C61 C62 1.536(8)
C61 C66 1.548(7)
C62 C63 1.516(8)
C63 C64 1.510(8)
C64 C65 1.531(9)
C65 C66 1.528(8)
C71 C72 1.529(8)
C71 C76 1.535(8)
C72 C73 1.548(9)
C73 C74 1.506(11)
C74 C75 1.503(10)
C75 C76 1.523(9)
C81 C82 1.535(8)
C81 C86 1.552(8)
C82 C83 1.511(8)
C83 C84 1.545(9)
C84 C85 1.531(10)
C85 C86 1.525(9)
C91 C96 1.545(8)
C91 C92 1.546(7)
C92 C93 1.522(8)
C93 C94 1.525(9)
C94 C95 1.572(9)
C95 C96 1.524(8)
C101 C106 1.517(8)
C101 C102 1.543(7)
C102 C103 1.540(8)
C103 C104 1.510(9)
C104 C105 1.542(8)
C105 C106 1.516(8)
Ru3 N2 1.667(5)
Ru3 O18 2.060(4)
Ru3 O19 2.097(4)
Ru3 O17 2.188(4)
Ru3 Cl5 2.3278(16)
Ru3 Cl4 2.3397(16)
Ru4 C200 1.873(6)
Ru4 N2 1.934(5)
Ru4 P13 2.4281(15)
Ru4 P14 2.4369(16)
Ru4 Cl6 2.4431(15)
Co2 C8 2.060(7)
Co2 C9 2.066(7)
Co2 C6 2.078(8)
Co2 C7 2.091(7)
Co2 C10 2.095(7)
Co2 P5 2.1552(19)
Co2 P4 2.156(2)
Co2 P6 2.1657(19)
P4 O17 1.498(5)
P4 O12 1.580(4)
P4 O11 1.593(4)
P5 O18 1.501(5)
P5 O15 1.582(4)
P5 O16 1.605(4)
P6 O19 1.516(4)
P6 O13 1.600(4)
P6 O14 1.603(5)
P13 C121 1.845(6)
P13 C131 1.846(6)
P13 C111 1.851(6)
P14 C141 1.853(6)
P14 C161 1.856(6)
P14 C151 1.872(6)
O11 C31 1.462(8)
O12 C33 1.438(7)
O13 C35 1.455(7)
O14 C37 1.430(8)
O15 C39 1.460(7)
O16 C41 1.476(9)
O20 C200 1.138(8)
C6 C10 1.394(11)
C6 C7 1.431(11)
C7 C8 1.378(10)
C8 C9 1.400(9)
C9 C10 1.403(11)
C31 C32 1.409(13)
C33 C34 1.507(10)
C35 C36 1.494(10)
C37 C38 1.485(9)
C39 C40 1.488(8)
C41 C42 1.460(10)
C111 C116 1.523(8)
C111 C112 1.532(8)
C112 C113 1.542(8)
C113 C114 1.503(10)
C114 C115 1.516(9)
C115 C116 1.534(8)
C121 C122 1.503(8)
C121 C126 1.517(8)
C122 C123 1.561(9)
C123 C124 1.531(11)
C124 C125 1.517(12)
C125 C126 1.541(10)
C131 C136 1.509(8)
C131 C132 1.525(8)
C132 C133 1.542(9)
C133 C134 1.538(9)
C134 C135 1.522(9)
C135 C136 1.536(8)
C141 C142 1.511(8)
C141 C146 1.527(8)
C142 C143 1.524(8)
C143 C144 1.527(9)
C144 C145 1.537(8)
C145 C146 1.523(8)
C151 C152 1.506(8)
C151 C156 1.556(8)
C152 C153 1.546(8)
C153 C154 1.530(10)
C154 C155 1.521(9)
C155 C156 1.517(8)
C161 C162 1.502(8)
C161 C166 1.508(8)
C162 C163 1.526(8)
C163 C164 1.487(9)
C164 C165 1.528(9)
C165 C166 1.559(8)
O1S C5S 1.344(12)
O1S C2S 1.393(12)
C2S C3S 1.433(15)
C3S C4S 1.510(17)
C4S C5S 1.496(15)
O6S C7S 1.353(9)
O6S C10S 1.400(12)
C7S C8S 1.471(11)
C8S C9S 1.521(13)
C9S C10S 1.468(14)
C11S C12S 1.45(3)
C11S C13S 1.51(3)
C12S C14S 1.43(3)
C12S C13S 1.65(5)
C13S C14S 1.58(3)
C14S C15S 1.55(3)
C15S C16S 1.57(3)
C16S C17S 1.57(3)
C17S C18S 1.50(3)
C18S C19S 1.47(3)
C19S C20S 1.52(3)
C20S C21S 1.45(3)
C20S C22S 1.65(3)
